data_7055086
loop_
_publ_author_name
'Huang, Wei'
'Xu, Jun'
'Wu, Dayu'
'Huang, Xingcai'
'Jiang, Jun'

_publ_section_title
;
 Rhodamine-based field-induced single molecule magnets in Yb(iii) and
 Dy(iii) series
;
_journal_issue 11
_journal_name_full 'New J. Chem.'
_journal_page_first 8650
_journal_paper_doi 10.1039/C5NJ01724F
_journal_volume 39
_journal_year 2015
_chemical_formula_moiety 'C51.2 H38.01 F6 N5 O7 S2 Tb, 2(C H4 O), 0.4(C2 H5)'
_chemical_formula_sum 'C54 H48 F6 N5 O9 S2 Tb'
_chemical_formula_weight 1248.06
_space_group_crystal_system triclinic
_space_group_IT_number 2
_space_group_name_Hall '-P 1'
_space_group_name_H-M_alt 'P -1'
_symmetry_Int_Tables_number 2
_symmetry_space_group_name_Hall '-P 1'
_symmetry_space_group_name_H-M 'P -1'
_audit_creation_date 2015-07-27
_audit_creation_method
;
Olex2 1.2-beta
(compiled 2015.01.26 svn.r3150 for OlexSys, GUI svn.r4998)
;
_audit_update_record
;
2015-07-29 deposited with the CCDC.
2015-08-27 downloaded from the CCDC.
;
_cell_angle_alpha 118.258(3)
_cell_angle_beta 97.533(4)
_cell_angle_gamma 91.684(4)
_cell_formula_units_Z 2
_cell_length_a 13.0712(13)
_cell_length_b 15.1300(7)
_cell_length_c 15.7825(7)
_cell_measurement_temperature 296(2)
_cell_volume 2710.6(3)
_computing_cell_refinement 'Bruker SMART'
_computing_data_collection 'Bruker SMART'
_computing_data_reduction 'Bruker SAINT'
_computing_molecular_graphics 'Olex2 (Dolomanov et al., 2009)'
_computing_publication_material 'Olex2 (Dolomanov et al., 2009)'
_computing_structure_refinement 'olex2.refine (Bourhis et al., 2015)'
_diffrn_ambient_temperature 296.15
_diffrn_measured_fraction_theta_full 0.9855
_diffrn_measured_fraction_theta_max 0.9855
_diffrn_measurement_device_type 'CCD area detector'
_diffrn_measurement_method 'phi and omega scans'
_diffrn_radiation_monochromator graphite
_diffrn_radiation_type 'Mo K\a'
_diffrn_radiation_wavelength 0.71073
_diffrn_reflns_av_R_equivalents 0.0570
_diffrn_reflns_av_unetI/netI 0.1048
_diffrn_reflns_limit_h_max 16
_diffrn_reflns_limit_h_min -13
_diffrn_reflns_limit_k_max 19
_diffrn_reflns_limit_k_min -19
_diffrn_reflns_limit_l_max 18
_diffrn_reflns_limit_l_min -20
_diffrn_reflns_number 24315
_diffrn_reflns_theta_full 24.9988
_diffrn_reflns_theta_max 25.00
_diffrn_reflns_theta_min 1.54
_exptl_absorpt_coefficient_mu 1.462
_exptl_absorpt_correction_T_max 0.7019
_exptl_absorpt_correction_T_min 0.6372
_exptl_absorpt_correction_type empirical
_exptl_absorpt_process_details sadabs
_exptl_crystal_colour dark-red
_exptl_crystal_density_diffrn 1.5290
_exptl_crystal_description block
_exptl_crystal_F_000 1261.0141
_exptl_crystal_size_max 0.25
_exptl_crystal_size_mid 0.19
_exptl_crystal_size_min 0.1
_refine_diff_density_max 3.1675
_refine_diff_density_min -2.0278
_refine_diff_density_rms 0.2185
_refine_ls_d_res_high 0.8409
_refine_ls_d_res_low 13.2536
_refine_ls_goodness_of_fit_ref 1.0612
_refine_ls_hydrogen_treatment mixed
_refine_ls_matrix_type full
_refine_ls_number_constraints 104
_refine_ls_number_parameters 793
_refine_ls_number_reflns 9408
_refine_ls_number_restraints 268
_refine_ls_restrained_S_all 1.0450
_refine_ls_R_factor_all 0.0914
_refine_ls_R_factor_gt 0.0677
_refine_ls_shift/su_max 0.0100
_refine_ls_shift/su_mean 0.0007
_refine_ls_structure_factor_coef Fsqd
_refine_ls_weighting_details 'w=1/[\s^2^(Fo^2^)+(0.0936P)^2^+6.1273P] where P=(Fo^2^+2Fc^2^)/3'
_refine_ls_weighting_scheme calc
_refine_ls_wR_factor_gt 0.1626
_refine_ls_wR_factor_ref 0.1788
_reflns_Friedel_coverage 0.0
_reflns_limit_h_max 15
_reflns_limit_h_min -15
_reflns_limit_k_max 15
_reflns_limit_k_min -17
_reflns_limit_l_max 18
_reflns_limit_l_min 0
_reflns_number_gt 7199
_reflns_number_total 9408
_reflns_threshold_expression I>=2u(I)
_cod_data_source_file c5nj01724f2.cif
_cod_data_source_block complex5
_cod_depositor_comments 'Adding full bibliography for 7055083--7055087.cif.'
_cod_database_code 7055086
_olex2_refinement_description
;
1. Fixed Uiso
 At 1.2 times of:
  All C(H) groups, {H32a,H32b} of C32A, {H37,H37a} of C37, {H38,H38a} of C38,
  {H45,H45a} of C45, {H46,H46a} of C46, {H35a,H35b} of C35, All N(H) groups
 At 1.5 times of:
  All C(H,H,H) groups, {H32c,H32d} of C32B, All O(H) groups
2. Restrained distances
 C41-C39A \\sim C41-C39B \\sim C49-C47A \\sim C49-C47B
 with sigma of 0.01
 C41-S1A \\sim C41-S1B \\sim C49-S2A \\sim C49-S2B
 with sigma of 0.01
 C40-C39A \\sim C40-C39B \\sim C37-C38 \\sim C48-C47A \\sim C48-C47B \\sim
C45-C46
 with sigma of 0.01
 C40-S1A \\sim C40-S1B \\sim C48-S2A \\sim C48-S2B
 with sigma of 0.01
3. Restrained planarity
 C48, C47B, C46, C45, S2B
 with sigma of 0.01
 C48, C47A, C46, C45, S2A
 with sigma of 0.01
 C40, C39B, C38, C37, S1B
 with sigma of 0.01
 C40, C39A, C38, C37, S1A
 with sigma of 0.01
4. Rigid bond restraints
 C48, S2A, S2B, C47A, C47B, C45, C46
 with sigma for 1-2 distances of 0.01 and sigma for 1-3 distances of 0.02
 S1A, C40, C39A, S1B, C39B, C37, C38
 with sigma for 1-2 distances of 0.01 and sigma for 1-3 distances of 0.02
 C51, C52, F4A, F5A, F6A, F4B, F5B, F6B
 with sigma for 1-2 distances of 0.01 and sigma for 1-3 distances of 0.02
 C28, N5, C32A, C33A, C32B, C33B
 with sigma for 1-2 distances of 0.01 and sigma for 1-3 distances of 0.02
5. Uiso/Uaniso restraints and constraints
C48 \\sim S2A \\sim S2B \\sim C47A \\sim C47B \\sim C45 \\sim C46: within 1.7A
with sigma of 0.01 and sigma for terminal atoms of 0.02
S1A \\sim C40 \\sim C39A \\sim S1B \\sim C39B \\sim C37 \\sim C38: within 1.7A
with sigma of 0.01 and sigma for terminal atoms of 0.02
C51 \\sim C52 \\sim F4A \\sim F5A \\sim F6A \\sim F4B \\sim F5B \\sim F6B:
within 1.7A with sigma of 0.01 and sigma for terminal atoms of 0.02
C28 \\sim N5 \\sim C32A \\sim C33A \\sim C32B \\sim C33B: within 1.7A with
sigma of 0.01 and sigma for terminal atoms of 0.02
6. Others
 Sof(H37a)=Sof(H38a)=Sof(C39B)=Sof(H39B)=Sof(S1B)=Sof(H39B)=Sof(H37a)=
 Sof(H38a)=1-FVAR(1)
 Sof(H37)=Sof(H38)=Sof(C39A)=Sof(H39A)=Sof(S1A)=Sof(H39A)=Sof(H37)=Sof(H38)=
 FVAR(1)
 Sof(H45a)=Sof(H46a)=Sof(C47B)=Sof(H47B)=Sof(S2B)=Sof(H47B)=Sof(H45a)=
 Sof(H46a)=1-FVAR(2)
 Sof(H45)=Sof(H46)=Sof(C47A)=Sof(H47A)=Sof(S2A)=Sof(H47A)=Sof(H45)=Sof(H46)=
 FVAR(2)
 Sof(F4B)=Sof(F5B)=Sof(F6B)=1-FVAR(3)
 Sof(F4A)=Sof(F5A)=Sof(F6A)=FVAR(3)
 Sof(H5b)=Sof(C32B)=Sof(H32c)=Sof(H32d)=Sof(C33B)=Sof(H33d)=Sof(H33e)=
 Sof(H33f)=Sof(H5b)=Sof(H32c)=Sof(H32d)=Sof(H33d)=Sof(H33e)=Sof(H33f)=Sof(H5b)=
 Sof(H5b)=Sof(H5b)=Sof(H32c)=Sof(H32d)=Sof(H32d)=1-FVAR(4)
 Sof(H5a)=Sof(C32A)=Sof(H32a)=Sof(H32b)=Sof(C33A)=Sof(H33a)=Sof(H33b)=
 Sof(H33c)=Sof(H5a)=Sof(H32a)=Sof(H32b)=Sof(H33a)=Sof(H33b)=Sof(H33c)=Sof(H5a)=
 Sof(H5a)=FVAR(4)
 Fixed Sof: H28(0)
7.a Secondary CH2 refined with riding coordinates:
 C35(H35a,H35b), C32A(H32a,H32b)
7.b Aromatic/amide H refined with riding coordinates:
 C39B(H39B), C39A(H39A), C47B(H47B), C47A(H47A), C3(H3), C4(H4), C5(H5),
 C16(H16), C15(H15), C14(H14), C13(H13), C24(H24), C20(H20), C30(H30), C27(H27),
  C8(H8), C7(H7), C10(H10), C37(H37), C37(H37a), C38(H38), C38(H38a), C42(H42),
 C45(H45), C45(H45a), C46(H46), C46(H46a), C50(H50), N4(H4a), N5(H5a)
7.c Idealised Me refined as rotating group:
 C1W(H1Wa,H1Wb,H1Wc), C2W(H2Wa,H2Wb,H2Wc), C34(H34a,H34b,H34c), C36(H36a,H36b,
 H36c), C33A(H33a,H33b,H33c), C33B(H33d,H33e,H33f), C22(H22a,H22b,H22c)
7.d Idealised tetrahedral OH refined as rotating group:
 O2W(H2W), O3W(H3W)
;
_olex2_submission_special_instructions 'No special instructions were received'

loop_
_space_group_symop_id
_space_group_symop_operation_xyz
1 x,y,z
2 -x,-y,-z

loop_
_atom_site_label
_atom_site_type_symbol
_atom_site_fract_x
_atom_site_fract_y
_atom_site_fract_z
_atom_site_U_iso_or_equiv
_atom_site_adp_type
_atom_site_occupancy
_atom_site_refinement_flags_posn
_atom_site_refinement_flags_adp
_atom_site_disorder_group
Tb1 Tb 0.77896(3) 1.16577(3) 0.37777(3) 0.03184(15) Uani 1.000000 . . .
C1 C 0.8700(6) 1.0848(6) 0.5325(6) 0.0338(17) Uani 1.000000 . . .
C1W C 0.7580(12) 0.4942(11) 0.6486(12) 0.108(5) Uani 1.000000 . . .
C2 C 0.8695(6) 1.1923(6) 0.5880(6) 0.0399(19) Uani 1.000000 . . .
C2W C 0.6350(10) 0.3176(9) 0.1796(10) 0.086(4) Uani 1.000000 . . .
C3 C 0.8981(8) 1.2337(8) 0.6876(7) 0.059(3) Uani 1.000000 . . .
C4 C 0.9231(8) 1.1732(8) 0.7311(7) 0.060(3) Uani 1.000000 . . .
C5 C 0.9203(7) 1.0718(8) 0.6786(7) 0.052(2) Uani 1.000000 . . .
C6 C 0.8932(6) 1.0242(6) 0.5772(5) 0.0360(18) Uani 1.000000 . . .
C7 C 0.8919(6) 0.9189(6) 0.5138(6) 0.0393(19) Uani 1.000000 . . .
C8 C 0.8663(6) 0.8812(6) 0.4161(6) 0.0375(19) Uani 1.000000 . . .
C9 C 0.8456(5) 0.9474(5) 0.3781(5) 0.0299(16) Uani 1.000000 . . .
C10 C 0.8179(5) 0.9122(6) 0.2738(6) 0.0317(17) Uani 1.000000 . . .
C11 C 0.7193(6) 1.0282(6) 0.1386(6) 0.0344(18) Uani 1.000000 . . .
C12 C 0.6809(6) 0.9827(6) 0.0335(6) 0.0351(18) Uani 1.000000 . . .
C13 C 0.6357(7) 1.0271(7) -0.0190(7) 0.048(2) Uani 1.000000 . . .
C14 C 0.6066(7) 0.9653(7) -0.1182(7) 0.051(2) Uani 1.000000 . . .
C15 C 0.6226(8) 0.8643(8) -0.1627(7) 0.060(3) Uani 1.000000 . . .
C16 C 0.6671(7) 0.8198(7) -0.1094(6) 0.048(2) Uani 1.000000 . . .
C17 C 0.6946(6) 0.8811(6) -0.0100(5) 0.0334(17) Uani 1.000000 . . .
C18 C 0.7405(6) 0.8500(6) 0.0641(6) 0.0352(18) Uani 1.000000 . . .
C19 C 0.6642(6) 0.7806(6) 0.0742(6) 0.0361(18) Uani 1.000000 . . .
C20 C 0.5624(6) 0.8011(6) 0.0858(6) 0.0400(19) Uani 1.000000 . . .
C21 C 0.4925(6) 0.7411(7) 0.0997(6) 0.043(2) Uani 1.000000 . . .
C22 C 0.3822(7) 0.7659(8) 0.1092(8) 0.063(3) Uani 1.000000 . . .
C23 C 0.5268(7) 0.6574(6) 0.1081(6) 0.044(2) Uani 1.000000 . . .
C24 C 0.6267(7) 0.6339(6) 0.0935(7) 0.049(2) Uani 1.000000 . . .
C25 C 0.6936(7) 0.6937(6) 0.0755(6) 0.044(2) Uani 1.000000 . . .
C26 C 0.8575(7) 0.7121(6) 0.0348(6) 0.044(2) Uani 1.000000 . . .
C27 C 0.9453(8) 0.6650(7) 0.0034(8) 0.060(3) Uani 1.000000 . . .
C29 C 1.0103(6) 0.8082(6) -0.0076(6) 0.0391(19) Uani 1.000000 . . .
C30 C 0.9223(6) 0.8514(6) 0.0216(6) 0.0391(19) Uani 1.000000 . . .
C31 C 0.8413(6) 0.8044(6) 0.0422(5) 0.0365(18) Uani 1.000000 . . .
C34 C 0.4130(13) 0.4830(11) 0.1848(12) 0.115(5) Uani 1.000000 . . .
C35 C 0.4974(8) 0.5236(7) 0.1521(8) 0.060(3) Uani 1.000000 . . .
C36 C 1.0948(7) 0.8625(7) -0.0273(8) 0.059(3) Uani 1.000000 . . .
C37 C 0.8244(7) 1.6339(7) 0.4425(7) 0.057(2) Uani 1.000000 D U .
C38 C 0.9226(7) 1.6355(7) 0.4236(7) 0.054(2) Uani 1.000000 D U .
C40 C 0.8859(6) 1.4697(6) 0.3936(6) 0.0440(17) Uani 1.000000 D U .
C41 C 0.8935(6) 1.3630(5) 0.3674(6) 0.0390(19) Uani 1.000000 D . .
C42 C 0.9777(7) 1.3144(6) 0.3262(6) 0.045(2) Uani 1.000000 . . .
C43 C 0.9953(6) 1.2197(6) 0.3118(6) 0.0362(18) Uani 1.000000 . . .
C44 C 1.0888(7) 1.1751(7) 0.2663(7) 0.051(2) Uani 1.000000 . . .
C45 C 0.4728(8) 0.8035(8) 0.3606(8) 0.070(2) Uani 1.000000 D U .
C46 C 0.3837(8) 0.8485(8) 0.3749(8) 0.081(2) Uani 1.000000 D U .
C48 C 0.4963(6) 0.9685(6) 0.3708(7) 0.0521(19) Uani 1.000000 D U .
C49 C 0.5430(6) 1.0608(5) 0.3768(6) 0.044(2) Uani 1.000000 D . .
C50 C 0.4903(7) 1.1453(7) 0.3973(7) 0.050(2) Uani 1.000000 . . .
N1 N 0.8450(4) 1.0461(5) 0.4347(4) 0.0307(14) Uani 1.000000 . . .
N2 N 0.7888(4) 0.9786(4) 0.2490(4) 0.0288(14) Uani 1.000000 . . .
N3 N 0.7566(5) 0.9532(4) 0.1541(4) 0.0302(14) Uani 1.000000 . . .
N4 N 0.4599(7) 0.5981(6) 0.1252(6) 0.058(2) Uani 1.000000 . . .
F1 F 1.0633(5) 1.0848(5) 0.1887(4) 0.0750(17) Uani 1.000000 . . .
F2 F 1.1411(5) 1.2310(5) 0.2397(5) 0.085(2) Uani 1.000000 . . .
F3 F 1.1566(4) 1.1585(4) 0.3282(4) 0.0624(15) Uani 1.000000 . . .
C51 C 0.5393(7) 1.2334(7) 0.4138(6) 0.050(2) Uani 1.000000 . U .
C52 C 0.4761(9) 1.3247(9) 0.4446(9) 0.072(2) Uani 1.000000 . U .
F4A F 0.511(2) 1.3923(19) 0.422(2) 0.089(5) Uani 0.45(3) . U 1
F5A F 0.482(2) 1.375(2) 0.5434(17) 0.085(5) Uani 0.45(3) . U 1
F6A F 0.3790(19) 1.295(2) 0.4057(19) 0.093(6) Uani 0.45(3) . U 1
F4B F 0.4764(17) 1.3610(15) 0.3802(16) 0.085(4) Uani 0.55(3) . U 2
F5B F 0.5167(18) 1.3978(17) 0.5301(17) 0.102(5) Uani 0.55(3) . U 2
F6B F 0.3758(15) 1.3083(16) 0.4445(19) 0.094(5) Uani 0.55(3) . U 2
C39A C 0.9583(13) 1.5369(9) 0.3942(16) 0.051(3) Uani 0.801(9) D U 1
S1A S 0.7755(3) 1.5242(3) 0.4286(4) 0.0575(11) Uani 0.801(9) D U 1
C39B C 0.804(3) 1.524(3) 0.422(7) 0.052(4) Uani 0.199(9) D U 2
S1B S 0.9854(12) 1.5426(10) 0.3911(18) 0.049(3) Uani 0.199(9) D U 2
O1 O 0.8388(5) 1.2417(4) 0.5408(4) 0.0466(15) Uani 1.000000 . . .
C47A C 0.3983(13) 0.9453(16) 0.381(2) 0.073(3) Uani 0.706(10) D U 1
S2A S 0.5698(3) 0.8728(3) 0.3550(5) 0.0549(13) Uani 0.706(10) D U 1
C47B C 0.543(3) 0.884(2) 0.359(5) 0.057(4) Uani 0.294(10) D U 2
S2B S 0.3719(8) 0.9512(10) 0.3842(14) 0.073(3) Uani 0.294(10) D U 2
O2A O 0.7193(4) 1.1161(4) 0.2038(4) 0.0379(13) Uani 1.000000 . . .
O2 O 0.7898(5) 0.6610(5) 0.0606(5) 0.0606(18) Uani 1.000000 . . .
O2W O 0.7942(11) 0.4273(8) 0.6774(8) 0.129(4) Uani 1.000000 . . .
O3W O 0.7234(7) 0.2761(6) 0.1495(7) 0.084(2) Uani 1.000000 . . .
O4 O 0.9435(4) 1.1620(4) 0.3322(4) 0.0412(13) Uani 1.000000 . . .
O5 O 0.8211(4) 1.3210(4) 0.3871(4) 0.0443(14) Uani 1.000000 . . .
O6 O 0.6332(4) 1.2549(4) 0.4121(5) 0.0506(16) Uani 1.000000 . . .
O7 O 0.6382(4) 1.0574(4) 0.3637(4) 0.0425(14) Uani 1.000000 . . .
C28 C 1.0206(8) 0.7105(7) -0.0201(8) 0.060(2) Uani 1.000000 . U .
N5 N 1.1061(8) 0.6647(6) -0.0542(8) 0.077(2) Uani 1.000000 . U 1
C32A C 1.090(2) 0.5462(18) -0.114(2) 0.079(4) Uani 0.60(3) . U 1
C33A C 1.1886(16) 0.5095(13) -0.1607(16) 0.073(6) Uani 0.60(3) . U 1
C32B C 1.142(3) 0.575(2) -0.050(3) 0.070(9) Uani 0.40(3) . U 2
C33B C 1.091(3) 0.495(2) -0.150(3) 0.081(9) Uani 0.40(3) . U 2
H39B H 0.742(3) 1.498(3) 0.428(7) 0.063(5) Uiso 0.199(9) R . 2
H39A H 1.0235(13) 1.5212(9) 0.3775(16) 0.061(3) Uiso 0.801(9) R . 1
H47B H 0.612(3) 0.877(2) 0.350(5) 0.069(5) Uiso 0.294(10) R . 2
H47A H 0.3463(13) 0.9882(16) 0.390(2) 0.087(4) Uiso 0.706(10) R . 1
H3 H 0.9009(8) 1.3032(8) 0.7268(7) 0.071(3) Uiso 1.000000 R . .
H4 H 0.9422(8) 1.2040(8) 0.7985(7) 0.072(3) Uiso 1.000000 R . .
H5 H 0.9364(7) 1.0339(8) 0.7099(7) 0.062(3) Uiso 1.000000 R . .
H16 H 0.6780(7) 0.7519(7) -0.1394(6) 0.057(3) Uiso 1.000000 R . .
H15 H 0.6032(8) 0.8252(8) -0.2298(7) 0.071(3) Uiso 1.000000 R . .
H14 H 0.5754(7) 0.9923(7) -0.1561(7) 0.061(3) Uiso 1.000000 R . .
H13 H 0.6253(7) 1.0951(7) 0.0110(7) 0.057(3) Uiso 1.000000 R . .
H24 H 0.6493(7) 0.5773(6) 0.0959(7) 0.058(3) Uiso 1.000000 R . .
H20 H 0.5403(6) 0.8582(6) 0.0841(6) 0.048(2) Uiso 1.000000 R . .
H30 H 0.9152(6) 0.9153(6) 0.0283(6) 0.047(2) Uiso 1.000000 R . .
H27 H 0.9530(8) 0.6019(7) -0.0017(8) 0.072(3) Uiso 1.000000 R . .
H8 H 0.8625(6) 0.8122(6) 0.3745(6) 0.045(2) Uiso 1.000000 R . .
H7 H 0.9087(6) 0.8761(6) 0.5394(6) 0.047(2) Uiso 1.000000 R . .
H1Wa H 0.745(8) 0.462(3) 0.5787(12) 0.163(8) Uiso 1.000000 GR . .
H1Wb H 0.695(5) 0.516(7) 0.673(7) 0.163(8) Uiso 1.000000 GR . .
H1Wc H 0.809(4) 0.551(4) 0.674(7) 0.163(8) Uiso 1.000000 GR . .
H2Wa H 0.583(2) 0.301(6) 0.1237(10) 0.129(6) Uiso 1.000000 GR . .
H2Wb H 0.610(4) 0.291(5) 0.219(5) 0.129(6) Uiso 1.000000 GR . .
H2Wc H 0.6497(18) 0.3896(11) 0.218(5) 0.129(6) Uiso 1.000000 GR . .
H10 H 0.8211(5) 0.8455(6) 0.2277(6) 0.038(2) Uiso 1.000000 R . .
H34a H 0.367(5) 0.433(6) 0.1287(12) 0.172(8) Uiso 1.000000 GR . .
H34b H 0.4435(15) 0.453(8) 0.223(7) 0.172(8) Uiso 1.000000 GR . .
H34c H 0.375(6) 0.5370(19) 0.224(7) 0.172(8) Uiso 1.000000 GR . .
H35a H 0.5564(8) 0.5544(7) 0.2044(8) 0.072(3) Uiso 1.000000 R . .
H35b H 0.5201(8) 0.4686(7) 0.0966(8) 0.072(3) Uiso 1.000000 R . .
H36a H 1.0674(14) 0.877(4) -0.079(3) 0.089(4) Uiso 1.000000 GR . .
H36b H 1.121(4) 0.925(2) 0.0308(16) 0.089(4) Uiso 1.000000 GR . .
H36c H 1.150(2) 0.821(2) -0.047(5) 0.089(4) Uiso 1.000000 GR . .
H37 H 0.7872(7) 1.6899(7) 0.4617(7) 0.068(2) Uiso 0.801(9) R . 1
H37a H 0.7811(7) 1.6853(7) 0.4625(7) 0.068(2) Uiso 0.199(9) R . 2
H38 H 0.9609(7) 1.6911(7) 0.4288(7) 0.065(2) Uiso 0.801(9) R . 1
H38a H 0.9537(7) 1.6951(7) 0.4306(7) 0.065(2) Uiso 0.199(9) R . 2
H42 H 1.0237(7) 1.3477(6) 0.3079(6) 0.054(2) Uiso 1.000000 R . .
H45 H 0.4790(8) 0.7398(8) 0.3545(8) 0.084(3) Uiso 0.706(10) R . 1
H45a H 0.4870(8) 0.7408(8) 0.3537(8) 0.084(3) Uiso 0.294(10) R . 2
H46 H 0.3221(8) 0.8203(8) 0.3800(8) 0.097(3) Uiso 0.706(10) R . 1
H46a H 0.3265(8) 0.8137(8) 0.3791(8) 0.097(3) Uiso 0.294(10) R . 2
H50 H 0.4197(7) 1.1412(7) 0.3996(7) 0.060(3) Uiso 1.000000 R . .
H4a H 0.3947(7) 0.6051(6) 0.1200(6) 0.069(3) Uiso 1.000000 R . .
H2W H 0.803(17) 0.375(6) 0.6295(18) 0.194(6) Uiso 1.000000 GR . .
H3W H 0.731(6) 0.229(7) 0.161(10) 0.126(4) Uiso 1.000000 GR . .
H32a H 1.079(2) 0.5183(18) -0.071(2) 0.095(5) Uiso 0.60(3) R . 1
H32b H 1.029(2) 0.5242(18) -0.164(2) 0.095(5) Uiso 0.60(3) R . 1
H33a H 1.170(2) 0.476(9) -0.2304(16) 0.110(8) Uiso 0.60(3) GR . 1
H33b H 1.239(4) 0.5665(17) -0.140(8) 0.110(8) Uiso 0.60(3) GR . 1
H33c H 1.218(6) 0.463(8) -0.141(8) 0.110(8) Uiso 0.60(3) GR . 1
H33d H 1.119(13) 0.506(11) -0.198(3) 0.121(14) Uiso 0.40(3) GR . 2
H33e H 1.105(16) 0.430(3) -0.158(7) 0.121(14) Uiso 0.40(3) GR . 2
H33f H 1.018(3) 0.499(12) -0.157(7) 0.121(14) Uiso 0.40(3) GR . 2
H22a H 0.3823(7) 0.831(2) 0.164(3) 0.095(4) Uiso 1.000000 GR . .
H22b H 0.3494(18) 0.766(5) 0.051(2) 0.095(4) Uiso 1.000000 GR . .
H22c H 0.3449(16) 0.716(3) 0.118(5) 0.095(4) Uiso 1.000000 GR . .
H5a H 1.1647(8) 0.6984(6) -0.0438(8) 0.093(3) Uiso 1.000000 R . 1
H32c H 1.22(3) 0.57(2) -0.04(2) 0.105(13) Uiso 0.40(3) . . 2
H32d H 1.11(3) 0.57(2) -0.00(2) 0.105(13) Uiso 0.40(3) . . 2

loop_
_atom_site_aniso_label
_atom_site_aniso_U_11
_atom_site_aniso_U_22
_atom_site_aniso_U_33
_atom_site_aniso_U_12
_atom_site_aniso_U_13
_atom_site_aniso_U_23
Tb1 0.0294(2) 0.0282(2) 0.0422(2) 0.00757(14) 0.01116(15) 0.01886(17)
C1 0.032(4) 0.039(4) 0.034(4) 0.008(3) 0.013(3) 0.018(4)
C1W 0.111(12) 0.108(11) 0.146(14) 0.049(9) 0.076(10) 0.078(11)
C2 0.043(5) 0.037(5) 0.038(5) 0.004(4) 0.011(4) 0.017(4)
C2W 0.084(9) 0.069(8) 0.099(10) 0.026(7) 0.018(7) 0.033(7)
C3 0.082(7) 0.048(6) 0.036(5) 0.005(5) 0.007(5) 0.012(5)
C4 0.078(7) 0.065(7) 0.035(5) 0.016(5) 0.008(5) 0.021(5)
C5 0.056(6) 0.063(6) 0.046(5) 0.009(5) 0.010(4) 0.034(5)
C6 0.033(4) 0.049(5) 0.030(4) -0.001(4) 0.007(3) 0.023(4)
C7 0.041(5) 0.042(5) 0.050(5) 0.012(4) 0.010(4) 0.033(4)
C8 0.033(4) 0.038(5) 0.049(5) 0.005(3) 0.010(4) 0.026(4)
C9 0.017(3) 0.033(4) 0.038(4) 0.003(3) 0.006(3) 0.016(4)
C10 0.026(4) 0.034(4) 0.038(4) 0.010(3) 0.009(3) 0.019(4)
C11 0.026(4) 0.035(5) 0.048(5) 0.009(3) 0.009(3) 0.023(4)
C12 0.030(4) 0.043(5) 0.038(5) 0.009(3) 0.007(3) 0.024(4)
C13 0.048(5) 0.053(6) 0.054(6) 0.009(4) 0.004(4) 0.036(5)
C14 0.061(6) 0.057(6) 0.050(6) 0.019(5) 0.006(4) 0.038(5)
C15 0.076(7) 0.065(7) 0.042(5) 0.004(5) -0.002(5) 0.032(5)
C16 0.053(5) 0.048(5) 0.040(5) 0.010(4) 0.007(4) 0.018(4)
C17 0.034(4) 0.039(4) 0.030(4) 0.004(3) 0.005(3) 0.019(4)
C18 0.040(4) 0.028(4) 0.039(5) 0.008(3) 0.010(3) 0.016(4)
C19 0.039(5) 0.031(4) 0.039(5) 0.000(3) 0.008(3) 0.017(4)
C20 0.034(4) 0.043(5) 0.047(5) -0.001(4) 0.003(4) 0.026(4)
C21 0.040(5) 0.048(5) 0.036(5) -0.001(4) 0.001(4) 0.018(4)
C22 0.038(5) 0.081(8) 0.090(8) -0.003(5) 0.002(5) 0.059(7)
C23 0.056(6) 0.037(5) 0.038(5) -0.007(4) 0.008(4) 0.017(4)
C24 0.060(6) 0.032(5) 0.056(6) 0.008(4) 0.018(4) 0.021(4)
C25 0.050(5) 0.037(5) 0.052(5) 0.009(4) 0.020(4) 0.026(4)
C26 0.046(5) 0.039(5) 0.055(6) 0.012(4) 0.015(4) 0.027(4)
C27 0.060(6) 0.039(5) 0.099(8) 0.028(4) 0.039(6) 0.041(5)
C29 0.042(5) 0.040(5) 0.043(5) 0.013(4) 0.013(4) 0.024(4)
C30 0.036(4) 0.028(4) 0.051(5) -0.001(3) 0.003(4) 0.019(4)
C31 0.048(5) 0.028(4) 0.031(4) 0.014(3) 0.010(3) 0.010(3)
C34 0.144(14) 0.095(11) 0.123(13) -0.014(10) 0.033(10) 0.066(10)
C35 0.075(7) 0.045(6) 0.067(7) -0.003(5) 0.019(5) 0.031(5)
C36 0.043(5) 0.053(6) 0.096(8) 0.016(4) 0.029(5) 0.042(6)
C37 0.064(4) 0.036(4) 0.071(4) 0.013(3) 0.021(3) 0.025(3)
C38 0.062(4) 0.039(4) 0.069(4) 0.005(3) 0.017(3) 0.030(3)
C40 0.049(4) 0.040(4) 0.055(4) 0.008(2) 0.018(3) 0.031(2)
C41 0.042(5) 0.033(4) 0.043(5) 0.003(4) 0.009(4) 0.018(4)
C42 0.043(5) 0.042(5) 0.056(6) 0.011(4) 0.020(4) 0.026(4)
C43 0.037(4) 0.032(4) 0.039(5) 0.005(3) 0.012(3) 0.016(4)
C44 0.045(5) 0.050(6) 0.066(6) 0.012(4) 0.026(5) 0.029(5)
C45 0.079(5) 0.059(5) 0.064(4) -0.018(3) 0.019(3) 0.023(3)
C46 0.065(5) 0.079(5) 0.073(5) -0.029(3) 0.026(3) 0.014(3)
C48 0.042(4) 0.061(4) 0.051(4) -0.005(3) 0.017(3) 0.023(3)
C49 0.033(5) 0.053(5) 0.042(5) 0.003(4) 0.011(4) 0.019(4)
C50 0.031(5) 0.063(6) 0.058(6) 0.011(4) 0.015(4) 0.028(5)
N1 0.028(3) 0.034(4) 0.037(4) 0.004(3) 0.009(3) 0.022(3)
N2 0.027(3) 0.027(3) 0.033(4) 0.004(2) 0.007(3) 0.014(3)
N3 0.035(3) 0.027(3) 0.031(4) 0.010(3) 0.007(3) 0.015(3)
N4 0.064(5) 0.046(5) 0.068(5) -0.003(4) 0.021(4) 0.029(4)
F1 0.072(4) 0.067(4) 0.065(4) 0.022(3) 0.030(3) 0.010(3)
F2 0.086(4) 0.079(4) 0.139(6) 0.032(3) 0.077(4) 0.078(4)
F3 0.043(3) 0.078(4) 0.075(4) 0.017(3) 0.016(3) 0.041(3)
C51 0.043(5) 0.064(5) 0.041(4) 0.032(4) 0.015(3) 0.019(4)
C52 0.057(4) 0.070(5) 0.068(5) 0.035(3) 0.016(3) 0.013(3)
F4A 0.096(11) 0.064(10) 0.096(10) 0.044(7) 0.014(8) 0.028(7)
F5A 0.084(12) 0.078(11) 0.070(6) 0.036(7) 0.034(6) 0.010(6)
F6A 0.051(7) 0.098(11) 0.077(11) 0.050(6) 0.008(7) -0.002(7)
F4B 0.095(10) 0.058(9) 0.083(8) 0.036(6) -0.000(7) 0.021(6)
F5B 0.088(11) 0.074(9) 0.084(8) 0.047(7) 0.009(6) -0.011(5)
F6B 0.054(6) 0.087(9) 0.104(12) 0.045(5) 0.039(7) 0.007(7)
C39A 0.058(6) 0.041(5) 0.066(6) 0.011(3) 0.025(4) 0.032(3)
S1A 0.057(2) 0.0388(17) 0.083(2) 0.0124(14) 0.0285(19) 0.0289(15)
C39B 0.056(7) 0.040(7) 0.070(7) 0.010(4) 0.023(4) 0.030(4)
S1B 0.059(6) 0.038(5) 0.067(6) 0.008(3) 0.025(4) 0.035(3)
O1 0.065(4) 0.031(3) 0.038(3) 0.007(3) 0.008(3) 0.013(3)
C47A 0.055(6) 0.076(6) 0.067(6) -0.006(4) 0.025(4) 0.014(4)
S2A 0.058(3) 0.047(2) 0.060(2) -0.0046(15) 0.018(2) 0.0232(17)
C47B 0.055(7) 0.057(7) 0.057(7) -0.007(4) 0.019(4) 0.023(4)
S2B 0.042(5) 0.080(5) 0.069(5) -0.013(3) 0.028(4) 0.011(3)
O2A 0.047(3) 0.030(3) 0.039(3) 0.010(2) 0.007(2) 0.019(3)
O2 0.067(4) 0.050(4) 0.099(5) 0.029(3) 0.049(4) 0.054(4)
O2W 0.204(12) 0.107(8) 0.105(8) 0.085(9) 0.070(8) 0.059(7)
O3W 0.089(6) 0.076(6) 0.108(7) 0.027(5) 0.039(5) 0.055(5)
O4 0.036(3) 0.038(3) 0.061(4) 0.010(2) 0.017(3) 0.031(3)
O5 0.043(3) 0.031(3) 0.066(4) 0.009(2) 0.019(3) 0.026(3)
O6 0.031(3) 0.040(3) 0.078(4) 0.016(2) 0.018(3) 0.023(3)
O7 0.030(3) 0.038(3) 0.067(4) 0.012(2) 0.020(3) 0.028(3)
C28 0.064(5) 0.050(5) 0.093(6) 0.034(4) 0.048(4) 0.047(4)
N5 0.083(5) 0.059(5) 0.123(6) 0.039(4) 0.060(4) 0.058(4)
C32A 0.090(9) 0.060(7) 0.119(9) 0.040(5) 0.058(6) 0.056(5)
C33A 0.086(10) 0.057(8) 0.103(11) 0.043(6) 0.058(7) 0.048(6)
C32B 0.081(18) 0.052(14) 0.11(2) 0.037(13) 0.050(15) 0.056(13)
C33B 0.100(19) 0.057(14) 0.11(2) 0.047(13) 0.043(15) 0.048(13)

loop_
_atom_type_symbol
_atom_type_scat_dispersion_real
_atom_type_scat_dispersion_imag
_atom_type_scat_Cromer_Mann_a1
_atom_type_scat_Cromer_Mann_a2
_atom_type_scat_Cromer_Mann_a3
_atom_type_scat_Cromer_Mann_a4
_atom_type_scat_Cromer_Mann_b1
_atom_type_scat_Cromer_Mann_b2
_atom_type_scat_Cromer_Mann_b3
_atom_type_scat_Cromer_Mann_b4
_atom_type_scat_Cromer_Mann_c
_atom_type_scat_source
_atom_type_scat_dispersion_source
C 0.00347 0.00161 2.31000 1.02000 1.58860 0.86500 20.84390 10.20750 0.56870 51.65120 0.215599998832 'International Tables Volume C Table 6.1.1.4 (pp. 500-502)' 'Henke, Gullikson and Davis, At. Data and Nucl. Data Tables, 1993, 54, 2'
F 0.01794 0.01033 3.53920 2.64120 1.51700 1.02430 10.28250 4.29440 0.26150 26.14760 0.277599990368 'International Tables Volume C Table 6.1.1.4 (pp. 500-502)' 'Henke, Gullikson and Davis, At. Data and Nucl. Data Tables, 1993, 54, 2'
H 0.00000 0.00000 0.49300 0.32291 0.14019 0.04081 10.51090 26.12570 3.14236 57.79970 0.0030380000826 'International Tables Volume C Table 6.1.1.4 (pp. 500-502)' 'Henke, Gullikson and Davis, At. Data and Nucl. Data Tables, 1993, 54, 2'
O 0.01158 0.00611 3.04850 2.28680 1.54630 0.86700 13.27710 5.70110 0.32390 32.90890 0.250800013542 'International Tables Volume C Table 6.1.1.4 (pp. 500-502)' 'Henke, Gullikson and Davis, At. Data and Nucl. Data Tables, 1993, 54, 2'
N 0.00653 0.00323 12.21260 3.13220 2.01250 1.16630 0.00570 9.89330 28.99750 0.58260 -11.5290002823 'International Tables Volume C Table 6.1.1.4 (pp. 500-502)' 'Henke, Gullikson and Davis, At. Data and Nucl. Data Tables, 1993, 54, 2'
S 0.12424 0.12443 6.90530 5.20340 1.43790 1.58630 1.46790 22.21510 0.25360 56.17200 0.866900026798 'International Tables Volume C Table 6.1.1.4 (pp. 500-502)' 'Henke, Gullikson and Davis, At. Data and Nucl. Data Tables, 1993, 54, 2'
Tb -0.07738 4.17970 25.89760 18.21850 14.31670 2.95354 2.24256 0.19614 12.66480 115.36200 3.5832400322 'International Tables Volume C Table 6.1.1.4 (pp. 500-502)' 'Henke, Gullikson and Davis, At. Data and Nucl. Data Tables, 1993, 54, 2'

loop_
_geom_angle_atom_site_label_1
_geom_angle_atom_site_label_2
_geom_angle_atom_site_label_3
_geom_angle
N1 Tb1 C2 46.8(2)
N2 Tb1 C2 107.7(2)
N2 Tb1 N1 60.97(19)
O1 Tb1 C2 20.0(2)
O1 Tb1 N1 66.7(2)
O1 Tb1 N2 127.4(2)
O2A Tb1 C2 170.18(19)
O2A Tb1 N1 123.56(18)
O2A Tb1 N2 62.59(18)
O2A Tb1 O1 168.96(18)
O4 Tb1 C2 93.7(2)
O4 Tb1 N1 83.48(18)
O4 Tb1 N2 74.41(18)
O4 Tb1 O1 95.3(2)
O4 Tb1 O2A 82.56(19)
O5 Tb1 C2 105.4(2)
O5 Tb1 N1 142.6(2)
O5 Tb1 N2 134.28(19)
O5 Tb1 O1 86.8(2)
O5 Tb1 O2A 82.19(19)
O5 Tb1 O4 72.86(19)
O6 Tb1 C2 100.9(2)
O6 Tb1 N1 129.0(2)
O6 Tb1 N2 128.77(19)
O6 Tb1 O1 88.5(2)
O6 Tb1 O2A 87.2(2)
O6 Tb1 O4 145.2(2)
O6 Tb1 O5 72.9(2)
O7 Tb1 C2 90.3(2)
O7 Tb1 N1 71.38(19)
O7 Tb1 N2 67.42(18)
O7 Tb1 O1 101.2(2)
O7 Tb1 O2A 87.00(19)
O7 Tb1 O4 140.97(19)
O7 Tb1 O5 142.57(19)
O7 Tb1 O6 70.90(19)
C6 C1 C2 122.3(7)
N1 C1 C2 114.9(7)
N1 C1 C6 122.7(7)
H1Wa C1W O2W 109.5
H1Wb C1W O2W 109.5
H1Wb C1W H1Wa 109.5
H1Wc C1W O2W 109.5
H1Wc C1W H1Wa 109.5
H1Wc C1W H1Wb 109.5
C1 C2 Tb1 82.0(5)
C3 C2 Tb1 161.7(7)
C3 C2 C1 115.8(8)
O1 C2 Tb1 36.2(3)
O1 C2 C1 118.1(7)
O1 C2 C3 126.0(8)
H2Wa C2W O3W 109.5
H2Wb C2W O3W 109.5
H2Wb C2W H2Wa 109.5
H2Wc C2W O3W 109.5
H2Wc C2W H2Wa 109.5
H2Wc C2W H2Wb 109.5
C4 C3 C2 121.4(9)
H3 C3 C2 119.3(5)
H3 C3 C4 119.3(5)
C5 C4 C3 122.4(9)
H4 C4 C3 118.8(5)
H4 C4 C5 118.8(6)
C6 C5 C4 119.7(9)
H5 C5 C4 120.1(6)
H5 C5 C6 120.1(5)
C5 C6 C1 118.3(8)
C7 C6 C1 116.6(7)
C7 C6 C5 125.0(8)
C8 C7 C6 119.9(7)
H7 C7 C6 120.0(4)
H7 C7 C8 120.0(5)
C9 C8 C7 119.5(7)
H8 C8 C7 120.3(5)
H8 C8 C9 120.3(4)
C10 C9 C8 122.4(7)
N1 C9 C8 122.5(7)
N1 C9 C10 115.0(6)
N2 C10 C9 116.4(7)
H10 C10 C9 121.8(4)
H10 C10 N2 121.8(4)
N3 C11 C12 106.5(6)
O2A C11 C12 129.4(7)
O2A C11 N3 124.1(7)
C13 C12 C11 129.2(8)
C17 C12 C11 108.6(7)
C17 C12 C13 122.2(7)
C14 C13 C12 116.6(8)
H13 C13 C12 121.7(5)
H13 C13 C14 121.7(5)
C15 C14 C13 121.5(8)
H14 C14 C13 119.2(5)
H14 C14 C15 119.2(5)
C16 C15 C14 121.6(9)
H15 C15 C14 119.2(5)
H15 C15 C16 119.2(6)
C17 C16 C15 116.9(8)
H16 C16 C15 121.6(6)
H16 C16 C17 121.6(5)
C16 C17 C12 121.1(7)
C18 C17 C12 111.8(7)
C18 C17 C16 127.0(7)
C19 C18 C17 111.7(6)
C31 C18 C17 112.3(7)
C31 C18 C19 111.1(6)
N3 C18 C17 98.4(6)
N3 C18 C19 110.5(6)
N3 C18 C31 112.2(6)
C20 C19 C18 122.4(7)
C25 C19 C18 121.1(7)
C25 C19 C20 116.6(7)
C21 C20 C19 123.4(8)
H20 C20 C19 118.3(5)
H20 C20 C21 118.3(5)
C22 C21 C20 120.9(8)
C23 C21 C20 118.8(8)
C23 C21 C22 120.3(8)
H22a C22 C21 109.5
H22b C22 C21 109.5
H22b C22 H22a 109.5
H22c C22 C21 109.5
H22c C22 H22a 109.5
H22c C22 H22b 109.5
C24 C23 C21 118.5(8)
N4 C23 C21 120.2(8)
N4 C23 C24 121.2(8)
C25 C24 C23 120.9(8)
H24 C24 C23 119.6(5)
H24 C24 C25 119.6(5)
C24 C25 C19 121.6(8)
O2 C25 C19 123.4(7)
O2 C25 C24 115.0(7)
C31 C26 C27 122.1(8)
O2 C26 C27 115.4(7)
O2 C26 C31 122.5(7)
C28 C27 C26 120.8(8)
H27 C27 C26 119.6(5)
H27 C27 C28 119.6(5)
C36 C29 C30 121.3(7)
C28 C29 C30 118.6(8)
C28 C29 C36 120.1(7)
C31 C30 C29 123.6(7)
H30 C30 C29 118.2(5)
H30 C30 C31 118.2(5)
C26 C31 C18 122.3(7)
C30 C31 C18 121.8(7)
C30 C31 C26 115.7(7)
H34a C34 C35 109.5
H34b C34 C35 109.5
H34b C34 H34a 109.5
H34c C34 C35 109.5
H34c C34 H34a 109.5
H34c C34 H34b 109.5
N4 C35 C34 110.6(10)
H35a C35 C34 109.5(7)
H35a C35 N4 109.5(5)
H35b C35 C34 109.5(7)
H35b C35 N4 109.5(5)
H35b C35 H35a 108.09083984(2)
H36a C36 C29 109.5
H36b C36 C29 109.5
H36b C36 H36a 109.5
H36c C36 C29 109.5
H36c C36 H36a 109.5
H36c C36 H36b 109.5
H37 C37 S1A 122.6(3)
H37a C37 C39B 129.3(9)
H38 C38 C39A 125.4(6)
H38a C38 S1B 118.4(5)
S1A C40 C39A 111.1(8)
S1B C40 C39B 110.1(18)
C42 C41 C40 120.5(6)
O5 C41 C40 115.9(6)
O5 C41 C42 123.6(6)
C43 C42 C41 122.8(7)
H42 C42 C41 118.6(4)
H42 C42 C43 118.6(5)
C44 C43 C42 117.8(7)
O4 C43 C42 128.9(8)
O4 C43 C44 113.3(7)
F1 C44 C43 111.9(7)
F2 C44 C43 114.7(8)
F2 C44 F1 107.5(8)
F3 C44 C43 111.0(8)
F3 C44 F1 104.4(8)
F3 C44 F2 106.8(8)
H45 C45 S2A 123.1(4)
H45a C45 C47B 129.8(10)
H46 C46 C47A 125.0(8)
H46a C46 S2B 118.0(5)
S2A C48 C47A 110.2(11)
S2B C48 C47B 107.7(17)
C50 C49 C48 123.1(7)
O7 C49 C48 113.8(6)
O7 C49 C50 123.1(7)
C51 C50 C49 121.5(8)
H50 C50 C49 119.2(5)
H50 C50 C51 119.2(5)
C1 N1 Tb1 115.7(5)
C9 N1 Tb1 125.1(5)
C9 N1 C1 118.6(6)
C10 N2 Tb1 122.1(5)
N3 N2 Tb1 116.5(4)
N3 N2 C10 121.4(6)
C18 N3 C11 114.4(6)
N2 N3 C11 115.5(6)
N2 N3 C18 129.4(6)
C35 N4 C23 121.2(8)
H4a N4 C23 119.4(5)
H4a N4 C35 119.4(5)
C52 C51 C50 117.3(9)
O6 C51 C50 129.7(8)
O6 C51 C52 112.9(9)
F5A C52 F4A 105.0(16)
F6A C52 F4A 109.2(19)
F6A C52 F5A 108.1(15)
F5B C52 F4B 106.9(16)
F6B C52 F4B 103.2(15)
F6B C52 F5B 108.0(14)
C40 C39A C38 112.7(12)
C40 S1A C37 92.0(4)
C40 C39B C37 113(2)
C40 S1B C38 92.2(8)
C2 O1 Tb1 123.8(5)
C48 C47A C46 113.2(16)
C48 S2A C45 92.8(5)
C48 C47B C45 115(2)
C48 S2B C46 93.5(8)
C11 O2A Tb1 121.3(5)
C26 O2 C25 118.3(6)
H2W O2W C1W 109.5
H3W O3W C2W 109.5
C43 O4 Tb1 132.7(5)
C41 O5 Tb1 137.9(5)
C51 O6 Tb1 135.2(6)
C49 O7 Tb1 139.2(5)
C29 C28 C27 119.0(8)
H5a N5 C32A 122.3(10)
C33A C32A N5 107.6(17)
H32a C32A N5 110.2(11)
H32a C32A C33A 110.2(12)
H32b C32A N5 110.2(13)
H32b C32A C33A 110.2(16)
H32b C32A H32a 108.5
H33a C33A C32A 109.5
H33b C33A C32A 109.5
H33b C33A H33a 109.5
H33c C33A C32A 109.5
H33c C33A H33a 109.5
H33c C33A H33b 109.5
H32c C32B C33B 109(20)
H32d C32B C33B 110(19)
H32d C32B H32c 110(27)
H33d C33B C32B 109.5
H33e C33B C32B 109.5
H33e C33B H33d 109.5
H33f C33B C32B 109.5
H33f C33B H33d 109.5
H33f C33B H33e 109.5

loop_
_geom_bond_atom_site_label_1
_geom_bond_atom_site_label_2
_geom_bond_distance
Tb1 C2 3.202(8)
Tb1 N1 2.503(6)
Tb1 N2 2.609(6)
Tb1 O1 2.274(6)
Tb1 O2A 2.482(5)
Tb1 O4 2.349(5)
Tb1 O5 2.327(5)
Tb1 O6 2.340(5)
Tb1 O7 2.344(5)
C1 C2 1.437(11)
C1 C6 1.416(11)
C1 N1 1.354(9)
C1W O2W 1.365(15)
C1W H1Wa 0.9600
C1W H1Wb 0.9600
C1W H1Wc 0.9600
C2 C3 1.380(12)
C2 O1 1.320(10)
C2W O3W 1.363(13)
C2W H2Wa 0.9600
C2W H2Wb 0.9600
C2W H2Wc 0.9600
C3 C4 1.403(13)
C3 H3 0.9300
C4 C5 1.352(13)
C4 H4 0.9300
C5 C6 1.397(12)
C5 H5 0.9300
C6 C7 1.422(11)
C7 C8 1.355(11)
C7 H7 0.9300
C8 C9 1.406(10)
C8 H8 0.9300
C9 C10 1.459(11)
C9 N1 1.328(9)
C10 N2 1.289(9)
C10 H10 0.9300
C11 C12 1.469(11)
C11 N3 1.359(9)
C11 O2A 1.238(9)
C12 C13 1.381(11)
C12 C17 1.385(11)
C13 C14 1.381(12)
C13 H13 0.9300
C14 C15 1.384(13)
C14 H14 0.9300
C15 C16 1.388(12)
C15 H15 0.9300
C16 C17 1.381(11)
C16 H16 0.9300
C17 C18 1.518(11)
C18 C19 1.504(11)
C18 C31 1.509(11)
C18 N3 1.517(9)
C19 C20 1.391(11)
C19 C25 1.390(11)
C20 C21 1.377(11)
C20 H20 0.9300
C21 C22 1.508(13)
C21 C23 1.414(12)
C22 H22a 0.9600
C22 H22b 0.9600
C22 H22c 0.9600
C23 C24 1.383(13)
C23 N4 1.374(10)
C24 C25 1.388(12)
C24 H24 0.9300
C25 O2 1.374(10)
C26 C27 1.391(12)
C26 C31 1.371(11)
C26 O2 1.378(10)
C27 C28 1.371(13)
C27 H27 0.9300
C29 C30 1.364(11)
C29 C36 1.507(12)
C29 C28 1.408(11)
C30 C31 1.414(11)
C30 H30 0.9300
C34 C35 1.507(16)
C34 H34a 0.9600
C34 H34b 0.9600
C34 H34c 0.9600
C35 N4 1.456(12)
C35 H35a 0.9700
C35 H35b 0.9700
C36 H36a 0.9600
C36 H36b 0.9600
C36 H36c 0.9600
C37 C38 1.357(9)
C37 S1A 1.664(9)
C37 C39B 1.54(3)
C37 H37 0.9300
C37 H37a 0.9300
C38 C39A 1.449(16)
C38 S1B 1.551(18)
C38 H38 0.9300
C38 H38a 0.9300
C40 C41 1.475(9)
C40 C39A 1.365(9)
C40 S1A 1.706(7)
C40 C39B 1.364(11)
C40 S1B 1.697(9)
C41 C42 1.399(11)
C41 O5 1.274(9)
C42 C43 1.371(11)
C42 H42 0.9300
C43 C44 1.512(11)
C43 O4 1.271(9)
C44 F1 1.326(10)
C44 F2 1.318(10)
C44 F3 1.349(11)
C45 C46 1.357(10)
C45 S2A 1.658(10)
C45 C47B 1.52(3)
C45 H45 0.9300
C45 H45a 0.9300
C46 C47A 1.43(2)
C46 S2B 1.504(18)
C46 H46 0.9300
C46 H46a 0.9300
C48 C49 1.464(10)
C48 C47A 1.367(10)
C48 S2A 1.699(8)
C48 C47B 1.369(11)
C48 S2B 1.695(9)
C49 C50 1.391(11)
C49 O7 1.286(9)
C50 C51 1.353(13)
C50 H50 0.9300
N2 N3 1.359(8)
N4 H4a 0.8600
C51 C52 1.538(13)
C51 O6 1.267(11)
C52 F4A 1.32(3)
C52 F5A 1.36(2)
C52 F6A 1.30(3)
C52 F4B 1.37(2)
C52 F5B 1.30(2)
C52 F6B 1.33(2)
C39A H39A 0.9300
C39B H39B 0.9300
C47A H47A 0.9300
C47B H47B 0.9300
O2W H2W 0.8200
O3W H3W 0.8200
C28 N5 1.366(12)
N5 C32A 1.57(2)
N5 H5a 0.8600
C32A C33A 1.56(3)
C32A H32a 0.9700
C32A H32b 0.9700
C33A H33a 0.9600
C33A H33b 0.9600
C33A H33c 0.9600
C32B C33B 1.51(6)
C32B H32c 1.0(3)
C32B H32d 1.0(3)
C33B H33d 0.9600
C33B H33e 0.9600
C33B H33f 0.9600

loop_
_restr_equal_distance_atom_site_label_1
_restr_equal_distance_atom_site_label_2
_restr_equal_distance_site_symmetry_2
_restr_equal_distance_class_id
C37 C38 1 3
C40 C39A 1 3
C40 S1A 1 4
C40 C39B 1 3
C40 S1B 1 4
C41 C39A 1 1
C41 S1A 1 2
C41 C39B 1 1
C41 S1B 1 2
C45 C46 1 3
C48 C47A 1 3
C48 S2A 1 4
C48 C47B 1 3
C48 S2B 1 4
C49 C47A 1 1
C49 S2A 1 2
C49 C47B 1 1
C49 S2B 1 2

loop_
_restr_equal_distance_class_class_id
_restr_equal_distance_class_target_weight_param
_restr_equal_distance_class_average
_restr_equal_distance_class_esd
_restr_equal_distance_class_diff_max
1 0.0100 2.5561 0.0065 0.0092
2 0.0100 2.7673 0.0201 0.0291
3 0.0100 1.3631 0.0049 0.0066
4 0.0100 1.6993 0.0040 0.0067

loop_
_restr_u_rigid_atom_site_label_1
_restr_u_rigid_atom_site_label_2
_restr_u_rigid_target_weight_param
_restr_u_rigid_u_parallel
_restr_u_rigid_diff
C37 C38 0.0100 0.0580 0.0011
C37 C40 0.0200 0.0353 -0.0029
C37 C39A 0.0200 0.0447 0.0014
C37 S1A 0.0100 0.0405 0.0027
C37 C39B 0.0100 0.0361 0.0012
C37 S1B 0.0200 0.0486 -0.0008
C38 C40 0.0200 0.0334 -0.0004
C38 C39A 0.0100 0.0387 0.0026
C38 S1A 0.0200 0.0446 -0.0004
C38 C39B 0.0200 0.0414 0.0009
C38 S1B 0.0100 0.0436 0.0048
C40 C39A 0.0100 0.0385 -0.0049
C40 S1A 0.0100 0.0424 -0.0001
C40 C39B 0.0100 0.0432 -0.0028
C40 S1B 0.0100 0.0363 0.0017
C45 C46 0.0100 0.0980 -0.0028
C45 C48 0.0200 0.0614 -0.0008
C45 C47A 0.0200 0.0961 -0.0068
C45 S2A 0.0100 0.0398 0.0059
C45 C47B 0.0100 0.0410 0.0014
C45 S2B 0.0200 0.1015 -0.0098
C46 C48 0.0200 0.0416 0.0064
C46 C47A 0.0100 0.0946 0.0006
C46 S2A 0.0200 0.0454 -0.0041
C46 C47B 0.0200 0.0396 -0.0031
C46 S2B 0.0100 0.1141 0.0017
C48 C47A 0.0100 0.0365 -0.0123
C48 S2A 0.0100 0.0676 0.0061
C48 C47B 0.0100 0.0732 -0.0016
C48 S2B 0.0100 0.0291 0.0055
C51 C52 0.0100 0.0338 -0.0075
C51 F4A 0.0200 0.0594 0.0002
C51 F5A 0.0200 0.0325 -0.0043
C51 F6A 0.0200 0.0256 -0.0015
C51 F4B 0.0200 0.0532 -0.0050
C51 F5B 0.0200 0.0389 0.0069
C51 F6B 0.0200 0.0214 0.0028
C52 F4A 0.0100 0.1181 -0.0004
C52 F5A 0.0100 0.0654 0.0018
C52 F6A 0.0100 0.0622 0.0049
C52 F4B 0.0100 0.1081 0.0023
C52 F5B 0.0100 0.0629 0.0032
C52 F6B 0.0100 0.0627 0.0076
F4A F5A 0.0200 0.1132 0.0205
F4A F6A 0.0200 0.1326 -0.0108
F4A F4B 0.0200 0.0864 0.0193
F4A F5B 0.0200 0.1294 -0.0323
F4A F6B 0.0200 0.1254 0.0165
F5A F6A 0.0200 0.0778 0.0229
F5A F4B 0.0200 0.0997 -0.0104
F5A F5B 0.0200 0.1470 -0.0680
F5A F6B 0.0200 0.0962 -0.0037
F6A F4B 0.0200 0.1496 0.0238
F6A F5B 0.0200 0.0753 -0.0121
F6A F6B 0.0200 0.1053 -0.0124
F4B F5B 0.0200 0.1022 -0.0253
F4B F6B 0.0200 0.1345 0.0125
F5B F6B 0.0200 0.0930 0.0032
C39A S1A 0.0200 0.0468 0.0002
C39A C39B 0.0200 0.0471 -0.0002
C39A S1B 0.0200 0.0465 0.0016
S1A C39B 0.0200 0.0465 -0.0007
S1A S1B 0.0200 0.0467 0.0002
C39B S1B 0.0200 0.0470 0.0006
C47A S2A 0.0200 0.0637 0.0023
C47A C47B 0.0200 0.0643 0.0006
C47A S2B 0.0200 0.0497 0.0100
S2A C47B 0.0200 0.0638 -0.0018
S2A S2B 0.0200 0.0601 0.0041
C47B S2B 0.0200 0.0603 0.0056
C28 N5 0.0100 0.0349 -0.0122
C28 C32A 0.0200 0.0370 -0.0104
N5 C32A 0.0100 0.0640 -0.0012
N5 C33A 0.0200 0.0384 0.0094
C32A C33A 0.0100 0.0453 0.0084
C32B C33B 0.0100 0.1183 0.0045

loop_
_restr_u_similar_atom_site_label_1
_restr_u_similar_atom_site_label_2
_restr_u_similar_weight_param
C37 C38 0.0100
C37 S1A 0.0100
C37 C39B 0.0100
C38 C39A 0.0100
C38 S1B 0.0100
C40 C39A 0.0100
C40 S1A 0.0100
C40 C39B 0.0100
C40 S1B 0.0100
C45 C46 0.0100
C45 S2A 0.0100
C45 C47B 0.0100
C46 C47A 0.0100
C46 S2B 0.0100
C48 C47A 0.0100
C48 S2A 0.0100
C48 C47B 0.0100
C48 S2B 0.0100
C51 C52 0.0100
C52 F4A 0.0200
C52 F5A 0.0200
C52 F6A 0.0200
C52 F4B 0.0200
C52 F5B 0.0200
C52 F6B 0.0200
C28 N5 0.0100
N5 C32A 0.0100
C32A C33A 0.0100
C32B C33B 0.0100
